data_4032763
loop_
_publ_author_name
'Al-Huniti, Mohammed H'
'Sullivan, Zachary B.'
'Stanley, Jarrod L.'
'Carson, James A.'
'Hyatt, I. F. Dempsey'
'Hairston, A. Christina'
'Croatt, Mitchell P.'

_publ_section_title
;
 Hypervalent Iodonium Alkynyl Triflate Generated Phenylcyanocarbene and
 Its Reactivity with Aromatic Systems.
;
_journal_issue 22
_journal_name_full 'The Journal of organic chemistry'
_journal_page_first 11772
_journal_page_last 11780
_journal_paper_doi 10.1021/acs.joc.7b01608
_journal_volume 82
_journal_year 2017
_chemical_formula_sum 'C12 H9 N O'
_chemical_formula_weight 183.20
_space_group_crystal_system monoclinic
_space_group_IT_number 14
_space_group_name_Hall '-P 2ybc'
_space_group_name_H-M_alt 'P 1 21/c 1'
_symmetry_space_group_name_Hall '-P 2ybc'
_symmetry_space_group_name_H-M 'P 1 21/c 1'
_atom_sites_solution_hydrogens geom
_atom_sites_solution_primary direct
_atom_sites_solution_secondary difmap
_audit_creation_method SHELXL-2014/7
_cell_angle_alpha 90
_cell_angle_beta 90.8530(10)
_cell_angle_gamma 90
_cell_formula_units_Z 4
_cell_length_a 7.4869(6)
_cell_length_b 5.5397(5)
_cell_length_c 22.6003(18)
_cell_measurement_reflns_used 7949
_cell_measurement_temperature 193(2)
_cell_measurement_theta_max 30.48
_cell_measurement_theta_min 3.61
_cell_volume 937.25(14)
_computing_cell_refinement 'Bruker SAINT'
_computing_data_collection 'Bruker SMART'
_computing_data_reduction 'Bruker SAINT'
_computing_molecular_graphics 'Bruker APEX2 v2014.7'
_computing_publication_material 'Bruker APEX2 v2014.7'
_computing_structure_refinement 'SHELXL-2014 (Sheldrick, 2014)'
_computing_structure_solution 'SHELXS-2014 (Sheldrick, 2014)'
_diffrn_ambient_temperature 193(2)
_diffrn_measured_fraction_theta_full 0.998
_diffrn_measured_fraction_theta_max 0.997
_diffrn_measurement_device 'Bruker APEX CCD'
_diffrn_measurement_method '\f and \w scans'
_diffrn_radiation_monochromator graphite
_diffrn_radiation_type MoK\a
_diffrn_radiation_wavelength 0.71073
_diffrn_reflns_av_R_equivalents 0.0247
_diffrn_reflns_av_unetI/netI 0.0154
_diffrn_reflns_Laue_measured_fraction_full 0.998
_diffrn_reflns_Laue_measured_fraction_max 0.997
_diffrn_reflns_limit_h_max 10
_diffrn_reflns_limit_h_min -10
_diffrn_reflns_limit_k_max 7
_diffrn_reflns_limit_k_min -7
_diffrn_reflns_limit_l_max 32
_diffrn_reflns_limit_l_min -32
_diffrn_reflns_number 17323
_diffrn_reflns_point_group_measured_fraction_full 0.998
_diffrn_reflns_point_group_measured_fraction_max 0.997
_diffrn_reflns_reduction_process narrow-frame
_diffrn_reflns_theta_full 25.242
_diffrn_reflns_theta_max 30.490
_diffrn_reflns_theta_min 3.606
_diffrn_source 'fine-focus sealed x-ray tube'
_exptl_absorpt_coefficient_mu 0.084
_exptl_absorpt_correction_T_max 0.7461
_exptl_absorpt_correction_T_min 0.7019
_exptl_absorpt_correction_type multi-scan
_exptl_absorpt_process_details
;
 Data were corrected for absorption effects using the 
 multi-scan technique (SADABS). The ratio of minimum
 to maximum apparent transmission was 0.941.  The
 calculated minimum and maximum transmission
 coefficients (based on crystal size) are 0.974 and 0.988.
;
_exptl_crystal_colour colourless
_exptl_crystal_density_diffrn 1.298
_exptl_crystal_description block
_exptl_crystal_F_000 384
_exptl_crystal_size_max 0.320
_exptl_crystal_size_mid 0.220
_exptl_crystal_size_min 0.140
_exptl_transmission_factor_max 0.7461
_exptl_transmission_factor_min 0.7019
_refine_diff_density_max 0.412
_refine_diff_density_min -0.203
_refine_diff_density_rms 0.051
_refine_ls_extinction_method none
_refine_ls_goodness_of_fit_ref 1.058
_refine_ls_hydrogen_treatment constr
_refine_ls_matrix_type full
_refine_ls_number_parameters 155
_refine_ls_number_reflns 2841
_refine_ls_number_restraints 0
_refine_ls_restrained_S_all 1.058
_refine_ls_R_factor_all 0.0499
_refine_ls_R_factor_gt 0.0465
_refine_ls_shift/su_max 0.000
_refine_ls_shift/su_mean 0.000
_refine_ls_structure_factor_coef Fsqd
_refine_ls_weighting_details 'w=1/[\s^2^(Fo^2^)+(0.0754P)^2^+0.1832P] where P=(Fo^2^+2Fc^2^)/3'
_refine_ls_weighting_scheme calc
_refine_ls_wR_factor_gt 0.1263
_refine_ls_wR_factor_ref 0.1302
_reflns_Friedel_coverage 0.000
_reflns_number_gt 2575
_reflns_number_total 2841
_reflns_threshold_expression 'I > 2\s(I)'
_cod_data_source_file jo7b01608_si_003.cif
_cod_data_source_block a29w2m_0m
_cod_depositor_comments 'Adding full bibliography for 4032763.cif.'
_cod_database_code 4032763
_shelx_shelxl_version_number 2014/7
_shelx_space_group_comment
;
The symmetry employed for this shelxl refinement is uniquely defined
by the following loop, which should always be used as a source of
symmetry information in preference to the above space-group names.
They are only intended as comments.
;
_shelx_estimated_absorpt_t_min 0.974
_shelx_estimated_absorpt_t_max 0.988
_computing_bruker_data_scaling 'SADABS V2014/5 (Bruker AXS)'

loop_
_space_group_symop_operation_xyz
'x, y, z'
'-x, y+1/2, -z+1/2'
'-x, -y, -z'
'x, -y-1/2, z-1/2'

loop_
_atom_site_label
_atom_site_type_symbol
_atom_site_fract_x
_atom_site_fract_y
_atom_site_fract_z
_atom_site_U_iso_or_equiv
_atom_site_adp_type
_atom_site_occupancy
_atom_site_site_symmetry_order
_atom_site_calc_flag
_atom_site_refinement_flags_posn
_atom_site_refinement_flags_adp
_atom_site_refinement_flags_occupancy
_atom_site_disorder_assembly
_atom_site_disorder_group
O1 O 0.3325(3) -0.0990(3) 0.06710(9) 0.0389(4) Uani 0.873(8) 1 d . . P A 1
C1 C 0.5021(4) -0.0191(6) 0.08207(8) 0.0378(4) Uani 0.873(8) 1 d . . P A 1
H1 H 0.5935 -0.1238 0.0964 0.045 Uiso 0.873(8) 1 calc R U P A 1
C2 C 0.5265(2) 0.2168(5) 0.07472(8) 0.0337(4) Uani 0.873(8) 1 d . . P A 1
H2 H 0.6345 0.3023 0.0821 0.040 Uiso 0.873(8) 1 calc R U P A 1
O1' O 0.5162(18) 0.322(5) 0.0746(6) 0.083(6) Uani 0.127(8) 1 d . . P A 2
C1' C 0.544(3) 0.089(6) 0.0849(7) 0.055(5) Uani 0.127(8) 1 d . . P A 2
H1' H 0.6538 0.0292 0.1005 0.066 Uiso 0.127(8) 1 calc R U P A 2
C2' C 0.404(5) -0.057(5) 0.0716(7) 0.048(5) Uani 0.127(8) 1 d . . P A 2
H2' H 0.4043 -0.2278 0.0752 0.058 Uiso 0.127(8) 1 calc R U P A 2
N1 N -0.07466(14) 0.5702(2) 0.07235(4) 0.0485(3) Uani 1 1 d . . . . .
C3 C 0.35452(12) 0.32417(19) 0.05281(4) 0.0298(2) Uani 1 1 d . . . . .
H3 H 0.3524 0.4505 0.0212 0.036 Uiso 1 1 calc R U . A 1
C4 C 0.23798(15) 0.10512(19) 0.04864(4) 0.0338(2) Uani 1 1 d . . . . .
H4 H 0.1544 0.0899 0.0139 0.041 Uiso 1 1 calc R U . A 1
C5 C 0.19712(12) 0.29429(17) 0.09578(4) 0.02589(19) Uani 1 1 d . . . . .
C6 C 0.22308(11) 0.24611(16) 0.16065(4) 0.02396(18) Uani 1 1 d . . . . .
C7 C 0.31390(12) 0.41264(16) 0.19597(4) 0.0276(2) Uani 1 1 d . . . . .
H7 H 0.3653 0.5519 0.1785 0.033 Uiso 1 1 calc R U . . .
C8 C 0.32971(13) 0.37607(19) 0.25665(4) 0.0314(2) Uani 1 1 d . . . . .
H8 H 0.3921 0.4898 0.2807 0.038 Uiso 1 1 calc R U . . .
C9 C 0.25402(13) 0.1728(2) 0.28203(4) 0.0318(2) Uani 1 1 d . . . . .
H9 H 0.2637 0.1483 0.3236 0.038 Uiso 1 1 calc R U . . .
C10 C 0.16439(13) 0.00568(18) 0.24701(4) 0.0321(2) Uani 1 1 d . . . . .
H10 H 0.1135 -0.1337 0.2645 0.039 Uiso 1 1 calc R U . . .
C11 C 0.14867(13) 0.04140(17) 0.18622(4) 0.0290(2) Uani 1 1 d . . . . .
H11 H 0.0874 -0.0735 0.1622 0.035 Uiso 1 1 calc R U . . .
C12 C 0.04544(13) 0.4465(2) 0.08200(4) 0.0332(2) Uani 1 1 d . . . . .

loop_
_atom_site_aniso_label
_atom_site_aniso_U_11
_atom_site_aniso_U_22
_atom_site_aniso_U_33
_atom_site_aniso_U_23
_atom_site_aniso_U_13
_atom_site_aniso_U_12
O1 0.0510(10) 0.0297(5) 0.0361(6) -0.0041(4) 0.0055(7) 0.0029(6)
C1 0.0440(11) 0.0416(13) 0.0279(7) 0.0017(7) 0.0053(7) 0.0159(9)
C2 0.0256(6) 0.0474(10) 0.0283(6) 0.0014(8) 0.0041(5) 0.0066(7)
O1' 0.082(7) 0.125(15) 0.043(5) 0.036(7) 0.032(5) 0.053(8)
C1' 0.060(10) 0.052(10) 0.052(7) 0.020(8) 0.014(6) 0.034(10)
C2' 0.066(12) 0.052(12) 0.027(6) 0.009(7) 0.010(8) 0.043(10)
N1 0.0389(5) 0.0701(7) 0.0365(5) 0.0021(5) -0.0009(4) 0.0159(5)
C3 0.0290(4) 0.0366(5) 0.0240(4) 0.0032(3) 0.0055(3) -0.0001(4)
C4 0.0421(5) 0.0340(5) 0.0253(4) -0.0049(3) 0.0019(4) -0.0010(4)
C5 0.0258(4) 0.0285(4) 0.0234(4) -0.0011(3) 0.0024(3) -0.0019(3)
C6 0.0232(4) 0.0257(4) 0.0231(4) -0.0001(3) 0.0040(3) -0.0004(3)
C7 0.0293(4) 0.0268(4) 0.0268(4) 0.0006(3) 0.0014(3) -0.0040(3)
C8 0.0322(4) 0.0355(5) 0.0266(4) -0.0027(3) -0.0009(3) -0.0023(4)
C9 0.0308(4) 0.0398(5) 0.0248(4) 0.0049(4) 0.0035(3) 0.0040(4)
C10 0.0340(5) 0.0303(4) 0.0324(5) 0.0068(3) 0.0083(4) -0.0013(4)
C11 0.0303(4) 0.0270(4) 0.0299(4) -0.0007(3) 0.0059(3) -0.0041(3)
C12 0.0295(4) 0.0453(5) 0.0249(4) 0.0000(4) 0.0012(3) 0.0010(4)

loop_
_atom_type_symbol
_atom_type_description
_atom_type_scat_dispersion_real
_atom_type_scat_dispersion_imag
_atom_type_scat_source
C C 0.0033 0.0016 'International Tables Vol C Tables 4.2.6.8 and 6.1.1.4'
H H 0.0000 0.0000 'International Tables Vol C Tables 4.2.6.8 and 6.1.1.4'
N N 0.0061 0.0033 'International Tables Vol C Tables 4.2.6.8 and 6.1.1.4'
O O 0.0106 0.0060 'International Tables Vol C Tables 4.2.6.8 and 6.1.1.4'

loop_
_geom_angle_atom_site_label_1
_geom_angle_atom_site_label_2
_geom_angle_atom_site_label_3
_geom_angle
C1 O1 C4 105.90(18)
C2 C1 O1 114.29(19)
C2 C1 H1 122.9
O1 C1 H1 122.9
C1 C2 C3 108.24(15)
C1 C2 H2 125.9
C3 C2 H2 125.9
C3 O1' C1' 102.5(15)
O1' C1' C2' 115.2(15)
O1' C1' H1' 122.4
C2' C1' H1' 122.4
C1' C2' C4 109.2(14)
C1' C2' H2' 125.4
C4 C2' H2' 125.4
O1' C3 C4 123.8(11)
C2 C3 C4 101.33(12)
O1' C3 C5 118.4(5)
C2 C3 C5 114.18(10)
C4 C3 C5 60.27(6)
C2 C3 H3 121.3
C4 C3 H3 121.3
C5 C3 H3 121.3
O1 C4 C3 110.22(11)
O1 C4 C5 116.95(11)
C3 C4 C5 61.50(6)
C3 C4 C2' 89.1(15)
C5 C4 C2' 108.5(9)
O1 C4 H4 118.4
C3 C4 H4 118.4
C5 C4 H4 118.4
C12 C5 C6 113.87(7)
C12 C5 C4 114.49(8)
C6 C5 C4 122.34(8)
C12 C5 C3 113.94(8)
C6 C5 C3 122.94(7)
C4 C5 C3 58.24(6)
C7 C6 C11 119.81(8)
C7 C6 C5 119.87(8)
C11 C6 C5 120.24(8)
C8 C7 C6 120.23(8)
C8 C7 H7 119.9
C6 C7 H7 119.9
C9 C8 C7 119.78(9)
C9 C8 H8 120.1
C7 C8 H8 120.1
C10 C9 C8 120.22(9)
C10 C9 H9 119.9
C8 C9 H9 119.9
C9 C10 C11 120.16(9)
C9 C10 H10 119.9
C11 C10 H10 119.9
C10 C11 C6 119.80(9)
C10 C11 H11 120.1
C6 C11 H11 120.1
N1 C12 C5 178.33(11)

loop_
_geom_bond_atom_site_label_1
_geom_bond_atom_site_label_2
_geom_bond_distance
O1 C1 1.382(2)
O1 C4 1.395(3)
C1 C2 1.330(3)
C1 H1 0.9500
C2 C3 1.496(3)
C2 H2 0.9500
O1' C3 1.300(15)
O1' C1' 1.33(2)
C1' C2' 1.35(3)
C1' H1' 0.9500
C2' C4 1.616(18)
C2' H2' 0.9500
N1 C12 1.1487(15)
C3 C4 1.4967(14)
C3 C5 1.5470(12)
C3 H3 1.0000
C4 C5 1.5286(13)
C4 H4 1.0000
C5 C12 1.4447(13)
C5 C6 1.5000(12)
C6 C7 1.3907(12)
C6 C11 1.3928(12)
C7 C8 1.3896(12)
C7 H7 0.9500
C8 C9 1.3885(14)
C8 H8 0.9500
C9 C10 1.3849(15)
C9 H9 0.9500
C10 C11 1.3913(13)
C10 H10 0.9500
C11 H11 0.9500

loop_
_geom_torsion_atom_site_label_1
_geom_torsion_atom_site_label_2
_geom_torsion_atom_site_label_3
_geom_torsion_atom_site_label_4
_geom_torsion
C4 O1 C1 C2 -0.4(2)
O1 C1 C2 C3 1.1(2)
C3 O1' C1' C2' -1.3(16)
O1' C1' C2' C4 -2.1(17)
C1' O1' C3 C4 5.1(12)
C1' O1' C3 C5 76.6(12)
C1 C2 C3 C4 -1.23(15)
C1 C2 C3 C5 61.09(16)
C1 O1 C4 C3 -0.49(19)
C1 O1 C4 C5 -67.96(19)
C2 C3 C4 O1 1.04(13)
C5 C3 C4 O1 -110.46(12)
O1' C3 C4 C5 106.0(7)
C2 C3 C4 C5 111.50(10)
O1' C3 C4 C2' -5.7(8)
C5 C3 C4 C2' -111.8(5)
C1' C2' C4 C3 4.0(11)
C1' C2' C4 C5 -55.4(13)
O1 C4 C5 C12 -156.46(12)
C3 C4 C5 C12 104.03(9)
C2' C4 C5 C12 -177.6(13)
O1 C4 C5 C6 -11.90(16)
C3 C4 C5 C6 -111.41(9)
C2' C4 C5 C6 -33.0(13)
O1 C4 C5 C3 99.51(13)
C2' C4 C5 C3 78.4(13)
O1' C3 C5 C12 140.2(13)
C2 C3 C5 C12 165.49(12)
C4 C3 C5 C12 -104.99(9)
O1' C3 C5 C6 -4.4(13)
C2 C3 C5 C6 20.88(16)
C4 C3 C5 C6 110.40(10)
O1' C3 C5 C4 -114.8(13)
C2 C3 C5 C4 -89.52(13)
C12 C5 C6 C7 -83.57(11)
C4 C5 C6 C7 131.67(10)
C3 C5 C6 C7 61.07(12)
C12 C5 C6 C11 93.11(11)
C4 C5 C6 C11 -51.65(12)
C3 C5 C6 C11 -122.25(10)
C11 C6 C7 C8 -0.36(14)
C5 C6 C7 C8 176.34(8)
C6 C7 C8 C9 -0.19(14)
C7 C8 C9 C10 0.59(15)
C8 C9 C10 C11 -0.43(15)
C9 C10 C11 C6 -0.12(14)
C7 C6 C11 C10 0.51(14)
C5 C6 C11 C10 -176.17(8)
